data_2008562
loop_
_publ_author_name
'Yongkui Shan'
'Songping D. Huang'

_publ_section_title
;
 (C~2~H~10~N~2~)[Co(H~2~O)~6~](HPO~4~)~2~: a supramolecular
 three-dimensional hydrogen-bonding network
;
_journal_issue 6
_journal_name_full 'Acta Crystallographica Section C'
_journal_page_first 921
_journal_page_last 923
_journal_paper_doi 10.1107/S0108270199001584
_journal_volume 55
_journal_year 1999
_chemical_formula_iupac '(C2 H10 N2) [Co (H2 O)6] (H P O4)2'
_chemical_formula_sum 'C2 H24 Co N2 O14 P2'
_chemical_formula_weight 421.10
_space_group_IT_number 14
_symmetry_cell_setting monoclinic
_symmetry_space_group_name_Hall '-P 2ybc'
_symmetry_space_group_name_H-M 'P 1 21/c 1'
_cell_angle_alpha 90
_cell_angle_beta 91.2550(10)
_cell_angle_gamma 90
_cell_formula_units_Z 4
_cell_length_a 6.2578(5)
_cell_length_b 16.3520(10)
_cell_length_c 14.8190(10)
_cell_measurement_reflns_used 4453
_cell_measurement_temperature 296.0(10)
_cell_measurement_theta_max 27.10
_cell_measurement_theta_min 1.25
_cell_volume 1516.03(18)
_computing_cell_refinement 'SAINT (Siemens, 1996)'
_computing_data_collection 'SMART (Siemens, 1996)'
_computing_data_reduction SAINT
_computing_publication_material TEXSAN
_computing_structure_refinement 'TEXSAN (Molecular Structure Corporation, 1997)'
_computing_structure_solution 'SIR92 (Altomare et al., 1993)'
_diffrn_ambient_temperature 296.0(10)
_diffrn_measurement_device_type 'Quantum CCD'
_diffrn_measurement_method \w
_diffrn_radiation_monochromator graphite
_diffrn_radiation_source 'X-ray tube'
_diffrn_radiation_type MoK\a
_diffrn_radiation_wavelength 0.7107
_diffrn_reflns_av_R_equivalents 0.028
_diffrn_reflns_av_sigmaI/netI 0.080
_diffrn_reflns_limit_h_max 7
_diffrn_reflns_limit_h_min -7
_diffrn_reflns_limit_k_max 20
_diffrn_reflns_limit_k_min -20
_diffrn_reflns_limit_l_max 18
_diffrn_reflns_limit_l_min -18
_diffrn_reflns_number 7917
_diffrn_reflns_reduction_process 'Lp corrections applied'
_diffrn_reflns_theta_max 27.10
_diffrn_reflns_theta_min 1.25
_exptl_absorpt_coefficient_mu 1.415
_exptl_absorpt_correction_T_max 0.945
_exptl_absorpt_correction_T_min 0.848
_exptl_absorpt_correction_type 'empirical via simulated \y scans'
_exptl_absorpt_process_details '(Sheldrick, 1996)'
_exptl_crystal_colour pink
_exptl_crystal_density_diffrn 1.85
_exptl_crystal_density_method 'not measured'
_exptl_crystal_description plate
_exptl_crystal_F_000 876
_exptl_crystal_size_max 0.20
_exptl_crystal_size_mid 0.20
_exptl_crystal_size_min 0.04
_refine_diff_density_max 0.54
_refine_diff_density_min -0.39
_refine_ls_extinction_coef 6E-7(1)
_refine_ls_extinction_method 'Zachariasen (1967)'
_refine_ls_goodness_of_fit_all 1.024
_refine_ls_goodness_of_fit_ref 1.090
_refine_ls_hydrogen_treatment noref
_refine_ls_matrix_type full
_refine_ls_number_constraints 0
_refine_ls_number_parameters 194
_refine_ls_number_reflns 2014
_refine_ls_number_restraints 0
_refine_ls_R_factor_all 0.061
_refine_ls_R_factor_gt 0.034
_refine_ls_shift/su_max <0.001
_refine_ls_shift/su_mean 0.0002
_refine_ls_structure_factor_coef F
_refine_ls_weighting_details 'w = 1/[\s^2^(Fo) + 0.00073|Fo|^2^]'
_refine_ls_weighting_scheme sigma
_refine_ls_wR_factor_all 0.051
_refine_ls_wR_factor_ref 0.044
_reflns_number_gt 2014
_reflns_number_total 3127
_reflns_threshold_expression I>2\s(I)
_cod_data_source_file fr1152.cif
_cod_data_source_block fr1152
_cod_original_cell_volume 1516.1(2)
_cod_original_sg_symbol_H-M 'P 21/c'
_cod_database_code 2008562

loop_
_symmetry_equiv_pos_as_xyz
'  +x,  +y,  +z'
'  -x,1/2+y,1/2-z'
'  -x,  -y,  -z'
'  +x,1/2-y,1/2+z'

loop_
_atom_site_label
_atom_site_fract_x
_atom_site_fract_y
_atom_site_fract_z
_atom_site_U_iso_or_equiv
_atom_site_adp_type
_atom_site_calc_flag
_atom_site_calc_attached_atom
_atom_site_refinement_flags
Co1 .5 .5 .5 .0186(2) Uani d ? S
Co2 .5 .5 0 .0179(2) Uani d ? S
P1 .0879(2) .24717(7) .00550(6) .0166(2) Uani d ? .
P2 -.0857(2) .08181(6) .25161(6) .0146(2) Uani d ? .
O1 -.0301(5) .2365(2) .0999(2) .0263(8) Uani d ? .
O2 .3269(4) .2464(2) .0268(2) .0290(8) Uani d ? .
O3 .0113(4) .3301(2) -.0299(2) .0196(7) Uani d ? .
O4 .0171(5) .1774(2) -.0558(2) .0250(8) Uani d ? .
O5 .0083(5) .1617(2) .2993(2) .0258(8) Uani d ? .
O6 -.0040(4) .0067(2) .3018(2) .0215(8) Uani d ? .
O7 -.3278(4) .0867(2) .2507(2) .0239(8) Uani d ? .
O8 .0026(4) .0870(2) .1562(2) .0191(7) Uani d ? .
O9 .2026(4) .4710(2) .4458(2) .0307(9) Uani d ? .
O10 .6084(5) .5208(2) .3712(2) .0344(9) Uani d ? .
O11 .4047(5) .6225(2) .5140(2) .0390(10) Uani d ? .
O12 .2043(5) .4628(2) .0428(2) .0318(9) Uani d ? .
O13 .5964(6) .3769(2) .0004(3) .0610(10) Uani d ? .
O14 .5969(5) .5122(3) .1328(2) .0530(10) Uani d ? .
N1 .1001(7) .3505(2) .2578(3) .0320(10) Uani d ? .
N2 .4074(6) .2129(2) .2144(3) .0340(10) Uani d ? .
C1 .3363(8) .3584(3) .2501(3) .0350(10) Uani d ? .
C2 .4582(8) .2823(3) .2740(3) .0380(10) Uani d ? .
H1 .0490 .3099 .2168 .038 Uiso c ? .
H2 .0667 .3351 .3176 .038 Uiso c ? .
H3 .0342 .4014 .2437 .038 Uiso c ? .
H4 .3645 .4050 .2885 .045 Uiso c ? .
H5 .3872 .3812 .1894 .045 Uiso c ? .
H6 .6066 .2936 .2705 .045 Uiso c ? .
H7 .4254 .2673 .3341 .045 Uiso c ? .
H8 .5130 .1716 .2223 .041 Uiso c ? .
H9 .4050 .2309 .1534 .041 Uiso c ? .
H10 .2713 .1914 .2288 .041 Uiso c ? .
H11 .1370 .4210 .4580 .045 Uiso c ? .
H12 .0999 .5042 .4191 .045 Uiso c ? .
H13 .5001 .5454 .3272 .045 Uiso c ? .
H14 .7482 .5406 .3578 .045 Uiso c ? .
H15 .4886 .6647 .5018 .045 Uiso c ? .
H16 .2652 .6431 .5235 .045 Uiso c ? .
H17 .1106 .4772 .0823 .045 Uiso c ? .
H18 .1421 .4171 .0215 .045 Uiso c ? .
H19 .4941 .3240 .0060 .045 Uiso c ? .
H20 .7213 .3616 -.0225 .045 Uiso c ? .
H21 .7284 .4988 .1650 .045 Uiso c ? .
H22 .5040 .5360 .1794 .045 Uiso c ? .

loop_
_atom_site_aniso_label
_atom_site_aniso_U_11
_atom_site_aniso_U_22
_atom_site_aniso_U_33
_atom_site_aniso_U_12
_atom_site_aniso_U_13
_atom_site_aniso_U_23
Co1 .0155(5) .0183(4) .0219(4) -.0017(3) -.0006(3) .0047(4)
Co2 .0149(4) .0200(4) .0188(4) -.0002(3) .0007(3) -.0034(3)
P1 .0178(5) .0137(5) .0184(5) .0004(4) -.0004(4) .0021(5)
P2 .0152(5) .0151(5) .0136(5) -.0008(4) -.0003(4) .0009(4)
O1 .037(2) .020(2) .0220(10) .0000(10) .0060(10) .0020(10)
O2 .018(2) .023(2) .045(2) .0000(10) -.0020(10) .003(2)
O3 .026(2) .0150(10) .0190(10) .0030(10) .0000(10) .0020(10)
O4 .033(2) .020(2) .023(2) .0000(10) -.0020(10) -.0030(10)
O5 .040(2) .018(2) .019(2) -.0110(10) -.0010(10) -.0030(10)
O6 .021(2) .0200(10) .024(2) -.0010(10) -.0020(10) .0070(10)
O7 .0160(10) .032(2) .0240(10) .0030(10) .0000(10) .0020(10)
O8 .022(2) .0210(10) .0140(10) .0000(10) .0030(10) .0000(10)
O9 .021(2) .024(2) .046(2) -.0040(10) -.0110(10) .0130(10)
O10 .021(2) .054(2) .028(2) -.0090(10) .0020(10) .015(2)
O11 .022(2) .019(2) .077(3) .0010(10) .009(2) .006(2)
O12 .022(2) .036(2) .038(2) -.0100(10) .0120(10) -.016(2)
O13 .029(2) .022(2) .133(4) .004(2) .031(2) .004(2)
O14 .022(2) .111(4) .024(2) .011(2) -.0050(10) -.026(2)
N1 .042(2) .022(2) .032(2) .005(2) .002(2) .000(2)
N2 .035(2) .031(2) .036(2) .006(2) -.005(2) -.002(2)
C1 .036(3) .021(2) .048(3) -.005(2) .011(2) -.004(2)
C2 .037(3) .038(3) .037(3) -.002(2) -.009(2) -.006(2)

loop_
_atom_type_symbol
_atom_type_scat_dispersion_real
_atom_type_scat_dispersion_imag
_atom_type_scat_source
C 0.002 0.002
;International Tables for Crystallography
(1992, Vol. C, Tables 4.2.6.8 and 6.1.1.1)
;
N 0.004 0.003
;International Tables for Crystallography
(1992, Vol. C, Tables 4.2.6.8 and 6.1.1.1)
;
P 0.090 0.095
;International Tables for Crystallography
(1992, Vol. C, Tables 4.2.6.8 and 6.1.1.1)
;
O 0.008 0.006
;International Tables for Crystallography
(1992, Vol. C, Tables 4.2.6.8 and 6.1.1.1)
;
Co 0.299 0.973
;International Tables for Crystallography
(1992, Vol. C, Tables 4.2.6.8 and 6.1.1.1)
;
H 0.000 0.000
;International Tables for Crystallography
(1992, Vol. C, Table 6.1.1.2)
;

loop_
_geom_angle_atom_site_label_1
_geom_angle_atom_site_label_2
_geom_angle_atom_site_label_3
_geom_angle_site_symmetry_1
_geom_angle_site_symmetry_3
_geom_angle
_geom_angle_publ_flag
O9 Co1 O9 . 3_666 180 yes
O9 Co1 O10 . . 89.40(10) yes
O9 Co1 O10 . 3_666 90.60(10) yes
O9 Co1 O11 . . 90.10(10) no
O9 Co1 O11 . 3_666 89.90(10) no
O9 Co1 O10 3_666 . 90.60(10) no
O9 Co1 O10 3_666 3_666 89.40(10) no
O9 Co1 O11 3_666 . 89.90(10) no
O9 Co1 O11 3_666 3_666 90.10(10) no
O10 Co1 O10 . 3_666 180.00 no
O10 Co1 O11 . . 91.90(10) yes
O10 Co1 O11 . 3_666 88.10(10) yes
O10 Co1 O11 3_666 . 88.10(10) no
O10 Co1 O11 3_666 3_666 91.90(10) no
O11 Co1 O11 . 3_666 180.00 no
O12 Co2 O12 . 3_665 180.00 no
O12 Co2 O13 . . 88.60(10) no
O12 Co2 O13 . 3_665 91.40(10) no
O12 Co2 O14 . . 89.00(10) no
O12 Co2 O14 . 3_665 91.00(10) no
O12 Co2 O13 3_665 . 91.40(10) no
O12 Co2 O13 3_665 3_665 88.60(10) no
O12 Co2 O14 3_665 . 91.00(10) no
O12 Co2 O14 3_665 3_665 89.00(10) no
O13 Co2 O13 . 3_665 180.00 no
O13 Co2 O14 . . 90.7(2) no
O13 Co2 O14 . 3_665 89.3(2) no
O13 Co2 O14 3_665 . 89.3(2) no
O13 Co2 O14 3_665 3_665 90.7(2) no
O14 Co2 O14 . 3_665 180.00 no
O1 P1 O2 . . 106.7(2) yes
O1 P1 O3 . . 104.4(2) yes
O1 P1 O4 . . 107.8(2) yes
O2 P1 O3 . . 112.2(2) yes
O2 P1 O4 . . 113.0(2) yes
O3 P1 O4 . . 112.1(2) yes
O5 P2 O6 . . 109.2(2) no
O5 P2 O7 . . 108.7(2) no
O5 P2 O8 . . 103.1(2) no
O6 P2 O7 . . 111.8(2) no
O6 P2 O8 . . 111.8(2) no
O7 P2 O8 . . 111.7(2) no
Co1 O9 H11 . . 121.4 no
Co1 O9 H12 . . 130.1 no
H11 O9 H12 . . 107.0 no
Co1 O10 H13 . . 115.5 no
Co1 O10 H14 . . 124.5 no
H13 O10 H14 . . 109.5 no
Co1 O11 H15 . . 123.4 no
Co1 O11 H16 . . 128.0 no
H15 O11 H16 . . 107.7 no
Co2 O12 H17 . . 138.6 no
Co2 O12 H18 . . 121.5 no
H17 O12 H18 . . 99.8 no
Co2 O13 H19 . . 126.6 no
Co2 O13 H20 . . 121.3 no
H19 O13 H20 . . 109.2 no
Co2 O14 H21 . . 132.8 no
Co2 O14 H22 . . 122.6 no
H21 O14 H22 . . 104.5 no
C1 N1 H1 . . 109.5 no
C1 N1 H2 . . 109.5 no
C1 N1 H3 . . 109.5 no
H1 N1 H2 . . 109.5 no
H1 N1 H3 . . 109.5 no
H2 N1 H3 . . 109.5 no
C2 N2 H8 . . 109.5 no
C2 N2 H9 . . 109.5 no
C2 N2 H10 . . 109.5 no
H8 N2 H9 . . 109.5 no
H8 N2 H10 . . 109.5 no
H9 N2 H10 . . 109.5 no
N1 C1 C2 . . 114.2(4) no
N1 C1 H4 . . 101.1 no
N1 C1 H5 . . 115.1 no
C2 C1 H4 . . 115.5 no
C2 C1 H5 . . 110.0 no
H4 C1 H5 . . 100.0 no
N2 C2 C1 . . 113.4(4) no
N2 C2 H6 . . 108.5 no
N2 C2 H7 . . 108.5 no
C1 C2 H6 . . 108.5 no
C1 C2 H7 . . 108.5 no
H6 C2 H7 . . 109.5 no

loop_
_geom_bond_atom_site_label_1
_geom_bond_atom_site_label_2
_geom_bond_site_symmetry_1
_geom_bond_site_symmetry_2
_geom_bond_distance
_geom_bond_publ_flag
Co1 O9 . . 2.066(3) yes
Co1 O9 . 3_666 2.066(3) no
Co1 O10 . . 2.068(3) yes
Co1 O10 . 3_666 2.068(3) no
Co1 O11 . . 2.102(3) yes
Co1 O11 . 3_666 2.102(3) no
Co2 O12 . . 2.061(3) yes
Co2 O12 . 3_665 2.061(3) no
Co2 O13 . . 2.101(3) yes
Co2 O13 . 3_665 2.101(3) no
Co2 O14 . . 2.056(3) yes
Co2 O14 . 3_665 2.056(3) no
P1 O1 . . 1.605(3) yes
P1 O2 . . 1.522(3) yes
P1 O3 . . 1.528(3) yes
P1 O4 . . 1.519(3) yes
P2 O5 . . 1.591(3) no
P2 O6 . . 1.519(3) no
P2 O7 . . 1.517(3) no
P2 O8 . . 1.532(3) no
O9 H11 . . .94 no
O9 H12 . . .92 no
O10 H13 . . 1.01 no
O10 H14 . . .96 no
O11 H15 . . .89 no
O11 H16 . . .95 no
O12 H17 . . .87 no
O12 H18 . . .90 no
O13 H19 . . 1.08 no
O13 H20 . . .89 no
O14 H21 . . .97 no
O14 H22 . . .99 no
N1 C1 . . 1.491(6) yes
N1 H1 . . .95 no
N1 H2 . . .95 no
N1 H3 . . .95 no
N2 C2 . . 1.469(6) yes
N2 H8 . . .95 no
N2 H9 . . .95 no
N2 H10 . . .95 no
C1 C2 . . 1.499(7) yes
C1 H4 . . .97 no
C1 H5 . . 1.03 no
C2 H6 . . .95 no
C2 H7 . . .95 no

loop_
_geom_contact_atom_site_label_1
_geom_contact_atom_site_label_2
_geom_contact_distance
_geom_contact_site_symmetry_2
_geom_contact_publ_flag
P1 O5 3.427(3) 4_554 no
P1 O8 3.491(3) . no
P2 O1 3.408(3) . no
P2 O9 3.505(3) 2_545 no
P2 O3 3.583(3) 4 no
O1 O8 2.590(4) . no
O1 N1 3.087(5) . no
O1 O5 3.203(4) . no
O1 N2 3.212(5) . no
O1 O11 3.413(4) 2_545 no
O1 O13 3.572(5) 1_455 no
O2 O11 2.708(4) 2_645 no
O2 O13 2.754(4) . no
O2 N2 2.867(5) . no
O3 O5 2.534(4) 4_554 no
O3 O12 2.697(4) . no
O3 O13 2.753(4) 1_455 no
O4 O9 2.690(4) 4_554 no
O4 N1 2.859(4) 4_554 no
O4 O11 2.868(4) 2_545 no
O4 O5 3.397(4) 4_554 no
O4 O8 3.474(4) . no
O4 C1 3.586(5) 4_554 no
O5 N2 2.943(5) . no
O5 N1 3.202(5) . no
O5 C2 3.464(6) . no
O6 O14 2.707(4) 2_645 no
O6 O12 2.742(4) 2_545 no
O6 N1 2.764(5) 2_545 no
O6 C1 3.275(6) 2_545 no
O7 N2 2.694(5) 1_455 no
O7 O10 2.714(4) 2_545 no
O7 O14 2.725(4) 2_545 no
O7 C2 3.488(6) 1_455 no
O7 O9 3.574(4) 2_545 no
O8 O10 2.702(4) 2_645 no
O8 O9 2.728(4) 2_545 no
O8 N2 3.362(5) . no
O8 O9 3.514(4) 4_554 no
O8 O11 3.594(4) 2_545 no
O9 O9 3.175(6) 3_566 no
O9 N1 3.462(5) . no
O9 C1 3.551(6) . no
O10 N2 3.388(5) 2_655 no
O10 O14 3.535(4) . no
O11 C2 3.593(6) 3_666 no
O12 O12 3.080(6) 3_565 no
O12 C1 3.595(6) . no
O14 C1 3.482(6) . no

loop_
_geom_hbond_atom_site_label_D
_geom_hbond_atom_site_label_H
_geom_hbond_atom_site_label_A
_geom_hbond_site_symmetry_A
_geom_hbond_distance_DH
_geom_hbond_distance_HA
_geom_hbond_distance_DA
_geom_hbond_angle_DHA
O9 H11 O4 4 0.94 1.78 2.690(4) 162.2
O9 H12 O8 2 0.92 1.86 2.728(4) 155.9
O10 H13 O7 2 1.01 1.70 2.714(4) 177.2
O10 H14 O8 2_655 0.96 1.75 2.702(4) 172.5
O11 H15 O2 2_655 0.89 1.82 2.708(4) 176.1
O11 H16 O4 2 0.95 1.92 2.868(4) 173.2
O12 H17 O6 2 0.87 1.92 2.742(4) 157.4
O12 H18 O3 . 0.90 1.80 2.697(4) 175.1
O13 H19 O2 . 1.08 1.68 2.754(4) 173.1
O13 H20 O3 1_655 0.89 1.89 2.753(4) 161.0
O14 H21 O6 2_655 0.97 1.79 2.707(4) 157.7
O14 H22 O7 2 0.99 1.74 2.725(4) 172.0
N1 H2 O4 4 0.95 1.92 2.859(4) 170.0
N1 H3 O6 2 0.95 1.86 2.764(5) 158.8
N2 H8 O7 1_655 0.95 1.76 2.694(5) 168.9
N2 H9 O2 . 0.95 1.94 2.867(5) 163.0
N2 H10 O5 . 0.95 2.03 2.943(5) 161.2

loop_
_geom_torsion_atom_site_label_1
_geom_torsion_atom_site_label_2
_geom_torsion_atom_site_label_3
_geom_torsion_atom_site_label_4
_geom_torsion_site_symmetry_3
_geom_torsion_site_symmetry_4
_geom_torsion
_geom_torsion_publ_flag
O9 Co1 O9 H11 3_666 3_666 (-214748364) no
O9 Co1 O9 H12 3_666 3_666 (-214748364) no
O9 Co1 O(10) H(13) . . 35.0(3) no
O9 Co1 O10 H14 . . 176.0(3) no
O9 Co1 O10 H13 3_666 3_666 145.0(3) no
O9 Co1 O10 H14 3_666 3_666 4.0(3) no
O9 Co1 O11 H15 . . -138.9(4) no
O9 Co1 O11 H16 . . 29.4(4) no
O9 Co1 O11 H15 3_666 3_666 -41.1(4) no
O9 Co1 O11 H16 3_666 3_666 150.6(4) no
O10 Co1 O9 H11 . . 124.4(3) no
O10 Co1 O9 H12 . . -71.1(4) no
O10 Co1 O9 H11 3_666 3_666 55.6(3) no
O10 Co1 O9 H12 3_666 3_666 -108.9(4) no
O10 Co1 O10 H13 3_666 3_666 -108.9(4) no
O10 Co1 O10 H14 3_666 3_666 -108.9(4) no
O10 Co1 O11 H15 . . -49.5(4) no
O10 Co1 O11 H16 . . 118.8(4) no
O10 Co1 O11 H15 3_666 3_666 -130.5(4) no
O10 Co1 O11 H16 3_666 3_666 61.2(4) no
O11 C1 O9 H11 . . -143.7(3) no
O11 Co1 O9 H12 . . 20.8(4) no
O11 Co1 O9 H11 3_666 3_666 -36.3(3) no
O11 Co1 O9 H12 3_666 3_666 159.2(4) no
O11 Co1 O10 H13 . . -55.1(3) no
O11 Co1 O10 H14 . . 85.9(3) no
O11 Co1 O10 H13 3_666 3_666 -124.9(3) no
O11 Co1 O10 H14 3_666 3_666 94.1(3) no
O11 Co1 O11 H15 3_666 3_666 94.1(3) no
O11 Co1 O11 H16 3_666 3_666 94.1(3) no
O12 Co2 O12 H17 3_665 3_665 94.1(3) no
O12 Co2 O12 H18 3_665 3_665 94.1(3) no
O12 Co2 O13 H19 . . 12.5(4) no
O12 Co2 O13 H20 . . 171.5(4) no
O12 Co2 O13 H19 3_665 3_665 167.5(4) no
O12 Co2 O13 H20 3_665 3_665 8.5(4) no
O12 Co2 O14 H21 . . 139.1(5) no
O12 Co2 O14 H22 . . -41.3(4) no
O12 Co2 O14 H21 3_665 3_665 40.9(5) no
O12 Co2 O14 H22 3_665 3_665 -138.7(4) no
O13 Co2 O12 H17 . . 135.7(5) no
O13 Co2 O12 H18 . . -39.0(3) no
O13 Co2 O12 H17 3_665 3_665 44.3(5) no
O13 Co2 O12 H18 3_665 3_665 -141.0(3) no
O13 Co2 O13 H19 3_665 3_665 -141.0(3) no
O13 Co2 O13 H20 3_665 3_665 -141.0(3) no
O13 Co2 O14 H21 . . 50.5(5) no
O13 Co2 O14 H22 . . -129.9(4) no
O13 Co2 O14 H21 3_665 3_665 129.5(5) no
O13 Co2 O14 H22 3_665 3_665 -50.1(4) no
O14 Co2 O12 H17 . . 45.0(4) no
O14 Co2 O12 H18 . . -129.6(3) no
O14 Co2 O12 H17 3_665 3_665 135.0(4) no
O14 Co2 O12 H18 3_665 3_665 -50.4(3) no
O14 Co2 O13 H19 . . 101.5(4) no
O14 Co2 O13 H20 . . -99.6(4) no
O14 Co2 O13 H19 3_665 3_665 78.5(4) no
O14 Co2 O13 H20 3_665 3_665 -80.4(4) no
O14 Co2 O14 H21 3_665 3_665 -80.4(4) no
O14 Co2 O14 H22 3_665 3_665 -80.4(4) no
N1 C1 C2 N2 . . 62.6(5) no
N1 C1 C2 H6 . . -176.9(4) no
N1 C1 C2 H7 . . -58.0(6) no
N2 C2 C1 H4 . . 179.2(4) no
N2 C2 C1 H5 . . -68.6(5) no
C1 C2 N2 H8 . . 165.1(4) no
C1 C2 N2 H9 . . 45.1(5) no
C1 C2 N2 H10 . . -75.0(5) no
C2 C1 N1 H1 . . -62.0(5) no
C2 C1 N1 H2 . . 58.0(5) no
C2 C1 N1 H3 . . 178.0(4) no
H1 N1 C1 H4 . . 173.3(4) no
H1 N1 C1 H5 . . 66.6(5) no
H2 N1 C1 H4 . . -66.7(5) no
H2 N1 C1 H5 . . -173.4(4) no
H3 N1 C1 H4 . . 53.3(5) no
H3 N1 C1 H5 . . -53.4(5) no
H4 C1 C2 H6 . . -60.2(6) no
H4 C1 C2 H7 . . 58.6(6) no
H5 C1 C2 H6 . . 52.0(6) no
H5 C1 C2 H7 . . 170.8(4) no
H6 C2 N2 H8 . . 44.5(6) no
H6 C2 N2 H9 . . -75.5(5) no
H6 C2 N2 H10 . . 164.5(4) no
H7 C2 N2 H8 . . -74.4(5) no
H7 C2 N2 H9 . . 165.6(4) no
H7 C2 N2 H10 . . 45.6(6) no
